data_4000227
loop_
_publ_author_name
'Simon-Masseron, Ang\'elique'
'Paillaud, Jean-Louis'
'Patarin, Jo\"el'

_publ_section_title
;
 Mu-21: A Three-Dimensional Microporous Zincophosphate Obtained by Direct
 Synthesis and Reversible Dehydration of the Zincophosphate Mu-19
;
_journal_coden_ASTM CMATEX
_journal_issue 4
_journal_name_full 'Chemistry of Materials'
_journal_page_first 1000
_journal_page_last 1005
_journal_paper_doi 10.1021/cm021330g
_journal_volume 15
_journal_year 2003
_chemical_formula_sum 'C20 H68 N4 O40 P8 Zn4'
_space_group_IT_number 19
_symmetry_cell_setting orthorhombic
_symmetry_space_group_name_Hall 'P 2ac 2ab'
_symmetry_space_group_name_H-M 'P 21 21 21'
_cell_angle_alpha 90.0
_cell_angle_beta 90.0
_cell_angle_gamma 90.0
_cell_length_a 10.42002(13)
_cell_length_b 10.45229(17)
_cell_length_c 11.62209(17)
_cell_volume 1265.79749
_pd_phase_name Zn4P8O40N4C20H68
_cod_duplicate_entry 4001635
_cod_depositor_comments
;
 Updated bibliographic information.

 Antanas Vaitkus,
 2019-10-01

 Marked entry as a duplicate of entry 4001635.

 Antanas Vaitkus,
 2019-10-01
;
_cod_original_formula_sum 'Zn4 P8 O40 N4 C20 H68'
_cod_database_code 4000227

loop_
_symmetry_equiv_pos_site_id
_symmetry_equiv_pos_as_xyz
1 +x,+y,+z
2 +x+1/2,-y+1/2,-z
3 -x,+y+1/2,-z+1/2
4 -x+1/2,-y,+z+1/2

loop_
_atom_site_type_symbol
_atom_site_label
_atom_site_fract_x
_atom_site_fract_y
_atom_site_fract_z
_atom_site_occupancy
_atom_site_thermal_displace_type
_atom_site_U_iso_or_equiv
_atom_site_symmetry_multiplicity
ZN ZN1 0.55313(19) 0.20064(21) 0.11876(23) 1.0 Uiso 0.00677(34) 4
P P2 0.3123(4) 0.1601(5) -0.0449(4) 1.0 Uiso 0.00677(34) 4
P P3 0.5132(4) 0.4276(4) 0.3006(4) 1.0 Uiso 0.00677(34) 4
O O1 0.4394(9) 0.5489(8) 0.2951(7) 1.0 Uiso 0.0187(12) 4
O O2 0.4786(7) 0.3371(8) 0.2056(7) 1.0 Uiso 0.0187(12) 4
O O3 0.2448(8) 0.1146(10) 0.0617(8) 1.0 Uiso 0.0187(12) 4
O O4 0.4547(8) 0.1897(8) -0.0199(7) 1.0 Uiso 0.0187(12) 4
O O5 0.2371(7) 0.2734(8) -0.0884(8) 1.0 Uiso 0.0187(12) 4
O O 0.4356(11) 0.6858(10) 0.9399(7) 1.0 Uiso 0.034(4) 4
O O6 0.6545(6) 0.4552(9) 0.3008(9) 1.0 Uiso 0.0187(12) 4
C C1 0.4468(13) 0.5537(12) 0.9639(9) 1.0 Uiso 0.039(7) 4
C C2 0.4645(11) 0.4811(10) 0.8529(10) 1.0 Uiso 0.049(7) 4
C C3 0.3427(13) 0.6432(10) 0.7551(9) 1.0 Uiso 0.036(7) 4
C C5 0.3693(12) 0.4320(12) 0.6671(8) 1.0 Uiso 0.042(7) 4
C C4 0.3280(11) 0.7094(10) 0.8697(11) 1.0 Uiso 0.031(6) 4
O O7 0.4824(8) 0.3653(8) 0.4161(7) 1.0 Uiso 0.0187(12) 4
N N 0.3526(8) 0.5035(9) 0.7765(7) 1.0 Uiso 0.022(5) 4
O O8 0.3120(7) 0.0536(8) -0.1351(8) 1.0 Uiso 0.0187(12) 4
H H1a 0.5193(26) 0.5398(23) 1.0133(19) 1.0 Uiso 0.066(15) 4
H H1b 0.3708(26) 0.5246(21) 1.0023(22) 1.0 Uiso 0.066(15) 4
H H2a 0.4725(27) 0.3908(14) 0.8687(20) 1.0 Uiso 0.066(15) 4
H H2b 0.5408(15) 0.5110(27) 0.8149(16) 1.0 Uiso 0.066(15) 4
H H3 0.263(7) 0.024(4) 0.087(4) 1.0 Uiso 0.066(15) 4
H H3a 0.4187(24) 0.6730(18) 0.7166(20) 1.0 Uiso 0.066(15) 4
H H3b 0.2694(24) 0.6603(21) 0.7075(19) 1.0 Uiso 0.066(15) 4
H H8 0.236(4) 0.005(6) -0.160(5) 1.0 Uiso 0.066(15) 4
H H4a 0.2531(16) 0.6778(27) 0.9078(18) 1.0 Uiso 0.066(15) 4
H H4b 0.3190(27) 0.7998(14) 0.8579(20) 1.0 Uiso 0.066(15) 4
H H5a 0.374(10) 0.3421(16) 0.6837(22) 1.0 Uiso 0.066(15) 4
H H5b 0.298(6) 0.449(8) 0.617(4) 1.0 Uiso 0.066(15) 4
H H5c 0.447(6) 0.459(8) 0.629(5) 1.0 Uiso 0.066(15) 4
H H7 0.553(6) 0.351(8) 0.472(7) 1.0 Uiso 0.066(15) 4
H Hn 0.2811(15) 0.4757(18) 0.8119(14) 1.0 Uiso 0.066(15) 4
